data_4339000
loop_
_publ_author_name
'Desrochers, Patrick J.'
'Duong, Davis S.'
'Marshall, Ariel S.'
'Lelievre, Stacey A.'
'Hong, Bonnie'
'Brown, Josh R.'
'Tarkka, Richard M.'
'Manion, Jerald M.'
'Holman, Garen'
'Merkert, Jon W.'
'Vicic, David A.'

_publ_section_title
;
 Nickel-cysteine binding supported by phosphine chelates.
;
_journal_issue 22
_journal_name_full 'Inorganic chemistry'
_journal_page_first 9221
_journal_page_last 9233
_journal_paper_doi 10.1021/ic701150q
_journal_volume 46
_journal_year 2007
_chemical_formula_sum 'C28 H30 F6 N Ni P3 S'
_chemical_formula_weight 678.21
_chemical_name_systematic
; 
 ? 
;
_space_group_IT_number 14
_symmetry_cell_setting monoclinic
_symmetry_space_group_name_Hall '-P 2yn'
_symmetry_space_group_name_H-M 'P 1 21/n 1'
_atom_sites_solution_hydrogens geom
_atom_sites_solution_primary direct
_atom_sites_solution_secondary difmap
_audit_creation_method SHELXL-97
_cell_angle_alpha 90.00
_cell_angle_beta 92.851(7)
_cell_angle_gamma 90.00
_cell_formula_units_Z 8
_cell_length_a 19.919(6)
_cell_length_b 13.482(4)
_cell_length_c 22.577(7)
_cell_measurement_reflns_used 8632
_cell_measurement_temperature 173(2)
_cell_measurement_theta_max 34.4609
_cell_measurement_theta_min 1.7598
_cell_volume 6056(3)
_computing_structure_refinement 'SHELXL-97 (Sheldrick, 1997)'
_computing_structure_solution 'SHELXS-97 (Sheldrick, 1990)'
_diffrn_ambient_temperature 173(2)
_diffrn_measured_fraction_theta_full 0.977
_diffrn_measured_fraction_theta_max 0.977
_diffrn_radiation_monochromator graphite
_diffrn_radiation_source 'fine-focus sealed tube'
_diffrn_radiation_type MoK\a
_diffrn_radiation_wavelength 0.71070
_diffrn_reflns_av_R_equivalents 0.0722
_diffrn_reflns_av_sigmaI/netI 0.0675
_diffrn_reflns_limit_h_max 26
_diffrn_reflns_limit_h_min -25
_diffrn_reflns_limit_k_max 17
_diffrn_reflns_limit_k_min -17
_diffrn_reflns_limit_l_max 20
_diffrn_reflns_limit_l_min -29
_diffrn_reflns_number 56029
_diffrn_reflns_theta_full 28.00
_diffrn_reflns_theta_max 28.00
_diffrn_reflns_theta_min 1.82
_exptl_absorpt_coefficient_mu 0.925
_exptl_absorpt_correction_T_max 0.7378
_exptl_absorpt_correction_T_min 0.6974
_exptl_absorpt_correction_type multi-scan
_exptl_absorpt_process_details Rigaku
_exptl_crystal_colour red
_exptl_crystal_density_diffrn 1.488
_exptl_crystal_density_method 'not measured'
_exptl_crystal_description prism
_exptl_crystal_F_000 2784
_exptl_crystal_size_max 0.42
_exptl_crystal_size_mid 0.42
_exptl_crystal_size_min 0.35
_refine_diff_density_max 1.007
_refine_diff_density_min -0.689
_refine_diff_density_rms 0.139
_refine_ls_extinction_method none
_refine_ls_goodness_of_fit_ref 1.101
_refine_ls_hydrogen_treatment mixed
_refine_ls_matrix_type full
_refine_ls_number_parameters 738
_refine_ls_number_reflns 14307
_refine_ls_number_restraints 0
_refine_ls_restrained_S_all 1.101
_refine_ls_R_factor_all 0.1063
_refine_ls_R_factor_gt 0.0756
_refine_ls_shift/su_max 0.001
_refine_ls_shift/su_mean 0.000
_refine_ls_structure_factor_coef Fsqd
_refine_ls_weighting_details 'calc w=1/[\s^2^(Fo^2^)+(0.0709P)^2^+9.5772P] where P=(Fo^2^+2Fc^2^)/3'
_refine_ls_weighting_scheme calc
_refine_ls_wR_factor_gt 0.1744
_refine_ls_wR_factor_ref 0.1994
_reflns_number_gt 10230
_reflns_number_total 14307
_reflns_threshold_expression >2sigma(I)
_cod_data_source_file ic701150q-file004.cif
_cod_data_source_block dppeNiCysAm_PF6
_cod_depositor_comments
;
The following automatic conversions were performed:

'_exptl_absorpt_correction_type' value 'Multi-scan' changed to
'multi-scan' according to
/usr/data/users/saulius/automatic-downloads/retrospective/ACS/lib/dictionaries/cif_core.dic
dictionary named 'cif_core.dic' version 2.4.2 from 2011-04-26.

Automatic conversion script
Id: cif_fix_values 2281 2013-09-26 08:29:07Z andrius 
;
_cod_original_sg_symbol_H-M P21/n
_cod_database_code 4339000

loop_
_symmetry_equiv_pos_as_xyz
'x, y, z'
'-x+1/2, y+1/2, -z+1/2'
'-x, -y, -z'
'x-1/2, -y-1/2, z-1/2'

loop_
_atom_site_label
_atom_site_type_symbol
_atom_site_fract_x
_atom_site_fract_y
_atom_site_fract_z
_atom_site_U_iso_or_equiv
_atom_site_adp_type
_atom_site_occupancy
_atom_site_symmetry_multiplicity
_atom_site_calc_flag
_atom_site_refinement_flags
Ni1 Ni 0.76572(3) 0.38422(4) 0.60467(2) 0.02822(14) Uani 1 1 d .
Ni2 Ni 0.27839(3) 0.12843(4) 0.60291(2) 0.03150(14) Uani 1 1 d .
S1 S 0.85990(5) 0.43230(8) 0.57014(5) 0.0347(2) Uani 1 1 d .
S2 S 0.37646(6) 0.17455(8) 0.57689(5) 0.0379(3) Uani 1 1 d .
P1 P 0.78892(5) 0.46387(8) 0.68571(5) 0.0305(2) Uani 1 1 d .
P2 P 0.66400(5) 0.37360(8) 0.63384(5) 0.0296(2) Uani 1 1 d .
P3 P 0.29748(6) 0.19913(8) 0.68695(5) 0.0351(3) Uani 1 1 d .
P4 P 0.17374(6) 0.11739(8) 0.62490(5) 0.0346(3) Uani 1 1 d .
P5 P 0.13088(7) 0.28902(10) 0.88577(6) 0.0442(3) Uani 1 1 d .
P6 P 0.35281(7) 0.44676(10) 0.10168(7) 0.0489(3) Uani 1 1 d .
F1 F 0.1183(3) 0.1951(3) 0.92587(19) 0.1175(19) Uani 1 1 d .
F2 F 0.17161(17) 0.3342(2) 0.94311(14) 0.0594(8) Uani 1 1 d .
F3 F 0.0669(2) 0.3424(5) 0.9049(3) 0.166(3) Uani 1 1 d .
F4 F 0.09143(18) 0.2420(3) 0.83009(17) 0.0886(13) Uani 1 1 d .
F5 F 0.19706(19) 0.2334(3) 0.86711(15) 0.0796(11) Uani 1 1 d .
F6 F 0.1519(3) 0.3797(3) 0.8490(2) 0.136(2) Uani 1 1 d .
F7 F 0.4117(3) 0.3771(5) 0.0920(3) 0.169(3) Uani 1 1 d .
F8 F 0.3900(2) 0.4916(3) 0.15924(17) 0.0873(12) Uani 1 1 d .
F9 F 0.3208(3) 0.3633(4) 0.1401(2) 0.135(2) Uani 1 1 d .
F10 F 0.2900(2) 0.5130(4) 0.1150(2) 0.1126(17) Uani 1 1 d .
F11 F 0.3140(2) 0.4029(2) 0.04312(16) 0.0743(11) Uani 1 1 d .
F12 F 0.3787(3) 0.5322(4) 0.0637(2) 0.145(2) Uani 1 1 d .
N1 N 0.7506(2) 0.2985(3) 0.53540(19) 0.0410(9) Uani 1 1 d .
N2 N 0.2708(2) 0.0395(3) 0.53488(18) 0.0389(9) Uani 1 1 d .
C1 C 0.8597(2) 0.3519(4) 0.5053(2) 0.0453(11) Uani 1 1 d .
H1B H 0.8845 0.3842 0.4736 0.054 Uiso 1 1 calc R
H1C H 0.8825 0.2886 0.5158 0.054 Uiso 1 1 calc R
C2 C 0.7884(3) 0.3320(4) 0.4835(2) 0.0511(13) Uani 1 1 d .
H2B H 0.7679 0.3931 0.4662 0.061 Uiso 1 1 calc R
H2C H 0.7873 0.2800 0.4525 0.061 Uiso 1 1 calc R
C3 C 0.8365(2) 0.3848(3) 0.73825(19) 0.0332(9) Uani 1 1 d .
C4 C 0.8774(3) 0.3116(4) 0.7176(2) 0.0625(17) Uani 1 1 d .
H4A H 0.8805 0.3027 0.6760 0.075 Uiso 1 1 calc R
C5 C 0.9141(4) 0.2508(5) 0.7564(3) 0.079(2) Uani 1 1 d .
H5A H 0.9418 0.2004 0.7412 0.095 Uiso 1 1 calc R
C6 C 0.9111(3) 0.2622(5) 0.8158(3) 0.0632(16) Uani 1 1 d .
H6A H 0.9373 0.2212 0.8423 0.076 Uiso 1 1 calc R
C7 C 0.8697(3) 0.3339(5) 0.8372(2) 0.0670(17) Uani 1 1 d .
H7A H 0.8665 0.3413 0.8788 0.080 Uiso 1 1 calc R
C8 C 0.8324(3) 0.3954(4) 0.7991(2) 0.0528(13) Uani 1 1 d .
H8A H 0.8041 0.4448 0.8146 0.063 Uiso 1 1 calc R
C9 C 0.8360(2) 0.5788(3) 0.67921(19) 0.0356(9) Uani 1 1 d .
C10 C 0.9056(2) 0.5782(3) 0.6836(2) 0.0393(10) Uani 1 1 d .
H10A H 0.9290 0.5188 0.6940 0.047 Uiso 1 1 calc R
C11 C 0.9412(3) 0.6639(4) 0.6731(2) 0.0483(12) Uani 1 1 d .
H11A H 0.9890 0.6626 0.6758 0.058 Uiso 1 1 calc R
C12 C 0.9084(3) 0.7510(4) 0.6587(2) 0.0518(13) Uani 1 1 d .
H12A H 0.9333 0.8099 0.6526 0.062 Uiso 1 1 calc R
C13 C 0.8384(3) 0.7524(4) 0.6532(2) 0.0486(12) Uani 1 1 d .
H13A H 0.8153 0.8118 0.6421 0.058 Uiso 1 1 calc R
C14 C 0.8029(3) 0.6668(3) 0.6638(2) 0.0432(11) Uani 1 1 d .
H14A H 0.7551 0.6680 0.6606 0.052 Uiso 1 1 calc R
C15 C 0.7107(2) 0.4964(3) 0.7207(2) 0.0370(10) Uani 1 1 d .
H15A H 0.7198 0.5097 0.7635 0.044 Uiso 1 1 calc R
H15B H 0.6907 0.5566 0.7021 0.044 Uiso 1 1 calc R
C16 C 0.6629(2) 0.4092(3) 0.71230(19) 0.0380(10) Uani 1 1 d .
H16A H 0.6170 0.4285 0.7225 0.046 Uiso 1 1 calc R
H16B H 0.6779 0.3531 0.7380 0.046 Uiso 1 1 calc R
C17 C 0.6169(2) 0.4700(3) 0.59385(18) 0.0329(9) Uani 1 1 d .
C18 C 0.6510(2) 0.5372(3) 0.5593(2) 0.0445(11) Uani 1 1 d .
H18A H 0.6982 0.5310 0.5562 0.053 Uiso 1 1 calc R
C19 C 0.6166(3) 0.6129(4) 0.5295(3) 0.0535(13) Uani 1 1 d .
H19A H 0.6401 0.6575 0.5054 0.064 Uiso 1 1 calc R
C20 C 0.5481(3) 0.6239(4) 0.5348(2) 0.0507(13) Uani 1 1 d .
H20A H 0.5246 0.6768 0.5152 0.061 Uiso 1 1 calc R
C21 C 0.5139(3) 0.5569(4) 0.5689(3) 0.0523(13) Uani 1 1 d .
H21A H 0.4667 0.5635 0.5721 0.063 Uiso 1 1 calc R
C22 C 0.5479(2) 0.4806(4) 0.5982(2) 0.0419(11) Uani 1 1 d .
H22A H 0.5240 0.4352 0.6215 0.050 Uiso 1 1 calc R
C23 C 0.6152(2) 0.2611(3) 0.6237(2) 0.0345(9) Uani 1 1 d .
C24 C 0.6065(3) 0.1944(3) 0.6696(2) 0.0433(11) Uani 1 1 d .
H24A H 0.6238 0.2100 0.7085 0.052 Uiso 1 1 calc R
C25 C 0.5729(3) 0.1057(4) 0.6595(3) 0.0529(13) Uani 1 1 d .
H25A H 0.5671 0.0610 0.6913 0.064 Uiso 1 1 calc R
C26 C 0.5479(2) 0.0819(4) 0.6032(2) 0.0480(12) Uani 1 1 d .
H26A H 0.5244 0.0213 0.5964 0.058 Uiso 1 1 calc R
C27 C 0.5569(2) 0.1465(4) 0.5564(2) 0.0432(11) Uani 1 1 d .
H27A H 0.5408 0.1294 0.5174 0.052 Uiso 1 1 calc R
C28 C 0.5894(2) 0.2357(3) 0.5666(2) 0.0395(10) Uani 1 1 d .
H28A H 0.5944 0.2806 0.5346 0.047 Uiso 1 1 calc R
C29 C 0.3856(2) 0.0849(4) 0.5172(2) 0.0450(11) Uani 1 1 d .
H29A H 0.4163 0.1117 0.4879 0.054 Uiso 1 1 calc R
H29B H 0.4052 0.0226 0.5335 0.054 Uiso 1 1 calc R
C30 C 0.3176(2) 0.0641(4) 0.4871(2) 0.0459(12) Uani 1 1 d .
H30A H 0.3012 0.1231 0.4646 0.055 Uiso 1 1 calc R
H30B H 0.3206 0.0078 0.4593 0.055 Uiso 1 1 calc R
C31 C 0.3365(2) 0.1096(3) 0.7393(2) 0.0377(10) Uani 1 1 d .
C32 C 0.3114(3) 0.0931(4) 0.7951(2) 0.0483(12) Uani 1 1 d .
H32A H 0.2727 0.1279 0.8068 0.058 Uiso 1 1 calc R
C33 C 0.3431(3) 0.0259(4) 0.8334(2) 0.0621(16) Uani 1 1 d .
H33A H 0.3263 0.0153 0.8715 0.075 Uiso 1 1 calc R
C34 C 0.3986(4) -0.0258(4) 0.8169(3) 0.0670(18) Uani 1 1 d .
H34A H 0.4202 -0.0713 0.8437 0.080 Uiso 1 1 calc R
C35 C 0.4231(3) -0.0117(4) 0.7613(3) 0.0605(16) Uani 1 1 d .
H35A H 0.4612 -0.0481 0.7497 0.073 Uiso 1 1 calc R
C36 C 0.3918(2) 0.0563(3) 0.7223(2) 0.0443(11) Uani 1 1 d .
H36A H 0.4084 0.0660 0.6840 0.053 Uiso 1 1 calc R
C37 C 0.3484(2) 0.3107(3) 0.6919(2) 0.0412(11) Uani 1 1 d .
C38 C 0.4054(3) 0.3190(4) 0.7299(2) 0.0508(13) Uani 1 1 d .
H38A H 0.4200 0.2637 0.7533 0.061 Uiso 1 1 calc R
C39 C 0.4410(3) 0.4073(4) 0.7338(3) 0.0620(15) Uani 1 1 d .
H39A H 0.4797 0.4128 0.7599 0.074 Uiso 1 1 calc R
C40 C 0.4202(3) 0.4867(4) 0.6998(3) 0.0641(17) Uani 1 1 d .
H40A H 0.4446 0.5472 0.7025 0.077 Uiso 1 1 calc R
C41 C 0.3646(4) 0.4799(4) 0.6620(3) 0.0692(19) Uani 1 1 d .
H41A H 0.3506 0.5356 0.6388 0.083 Uiso 1 1 calc R
C42 C 0.3284(3) 0.3912(4) 0.6572(3) 0.0583(15) Uani 1 1 d .
H42A H 0.2903 0.3862 0.6303 0.070 Uiso 1 1 calc R
C43 C 0.2167(2) 0.2342(3) 0.7167(2) 0.0422(11) Uani 1 1 d .
H43A H 0.2220 0.2448 0.7600 0.051 Uiso 1 1 calc R
H43B H 0.2000 0.2965 0.6979 0.051 Uiso 1 1 calc R
C44 C 0.1672(2) 0.1500(4) 0.7029(2) 0.0466(12) Uani 1 1 d .
H44A H 0.1208 0.1715 0.7104 0.056 Uiso 1 1 calc R
H44B H 0.1784 0.0920 0.7284 0.056 Uiso 1 1 calc R
C45 C 0.1316(2) -0.0007(3) 0.6127(2) 0.0407(11) Uani 1 1 d .
C46 C 0.1648(3) -0.0850(4) 0.6346(3) 0.0520(13) Uani 1 1 d .
H46A H 0.2072 -0.0788 0.6555 0.062 Uiso 1 1 calc R
C47 C 0.1364(3) -0.1771(4) 0.6263(3) 0.0622(17) Uani 1 1 d .
H47A H 0.1595 -0.2343 0.6411 0.075 Uiso 1 1 calc R
C48 C 0.0745(3) -0.1873(4) 0.5964(3) 0.0605(16) Uani 1 1 d .
H48A H 0.0546 -0.2510 0.5917 0.073 Uiso 1 1 calc R
C49 C 0.0418(3) -0.1048(4) 0.5737(3) 0.0609(15) Uani 1 1 d .
H49A H -0.0003 -0.1119 0.5525 0.073 Uiso 1 1 calc R
C50 C 0.0700(3) -0.0110(4) 0.5814(3) 0.0516(13) Uani 1 1 d .
H50A H 0.0473 0.0457 0.5654 0.062 Uiso 1 1 calc R
C51 C 0.1249(2) 0.2107(3) 0.5834(2) 0.0386(10) Uani 1 1 d .
C52 C 0.1528(3) 0.2591(4) 0.5371(2) 0.0533(13) Uani 1 1 d .
H52A H 0.1971 0.2432 0.5268 0.064 Uiso 1 1 calc R
C53 C 0.1167(3) 0.3311(4) 0.5052(3) 0.0679(17) Uani 1 1 d .
H53A H 0.1361 0.3627 0.4725 0.082 Uiso 1 1 calc R
C54 C 0.0535(4) 0.3568(4) 0.5205(3) 0.0697(19) Uani 1 1 d .
H54A H 0.0295 0.4076 0.4994 0.084 Uiso 1 1 calc R
C55 C 0.0251(3) 0.3085(4) 0.5664(3) 0.0631(17) Uani 1 1 d .
H55A H -0.0193 0.3255 0.5764 0.076 Uiso 1 1 calc R
C56 C 0.0596(2) 0.2353(4) 0.5987(2) 0.0455(11) Uani 1 1 d .
H56A H 0.0394 0.2025 0.6305 0.055 Uiso 1 1 calc R
H3 H 0.229(3) 0.033(3) 0.519(2) 0.040(14) Uiso 1 1 d .
H1 H 0.707(3) 0.283(4) 0.526(2) 0.057(17) Uiso 1 1 d .
H2 H 0.766(2) 0.240(4) 0.545(2) 0.039(14) Uiso 1 1 d .
H4 H 0.285(3) -0.018(5) 0.548(3) 0.08(2) Uiso 1 1 d .

loop_
_atom_site_aniso_label
_atom_site_aniso_U_11
_atom_site_aniso_U_22
_atom_site_aniso_U_33
_atom_site_aniso_U_23
_atom_site_aniso_U_13
_atom_site_aniso_U_12
Ni1 0.0282(3) 0.0318(3) 0.0249(3) 0.0003(2) 0.0032(2) 0.0025(2)
Ni2 0.0308(3) 0.0358(3) 0.0284(3) 0.0049(2) 0.0067(2) 0.0054(2)
S1 0.0323(5) 0.0393(6) 0.0332(5) -0.0022(5) 0.0089(4) 0.0007(4)
S2 0.0347(6) 0.0426(6) 0.0374(6) 0.0030(5) 0.0113(5) 0.0004(5)
P1 0.0329(6) 0.0310(5) 0.0279(5) -0.0012(4) 0.0035(4) 0.0009(4)
P2 0.0276(5) 0.0352(6) 0.0262(5) 0.0032(4) 0.0026(4) 0.0010(4)
P3 0.0392(6) 0.0350(6) 0.0316(6) 0.0033(5) 0.0077(5) 0.0044(5)
P4 0.0303(6) 0.0392(6) 0.0351(6) 0.0062(5) 0.0077(5) 0.0046(4)
P5 0.0440(7) 0.0458(7) 0.0426(7) -0.0089(6) 0.0001(6) -0.0032(5)
P6 0.0501(8) 0.0465(7) 0.0499(8) -0.0083(6) 0.0003(6) 0.0049(6)
F1 0.195(5) 0.089(3) 0.072(3) -0.018(2) 0.047(3) -0.089(3)
F2 0.076(2) 0.0472(17) 0.0527(19) -0.0077(14) -0.0176(16) -0.0082(15)
F3 0.073(3) 0.258(7) 0.162(5) -0.153(5) -0.046(3) 0.080(4)
F4 0.063(2) 0.127(3) 0.074(3) -0.056(2) -0.0179(19) 0.006(2)
F5 0.066(2) 0.122(3) 0.051(2) -0.014(2) 0.0038(17) 0.026(2)
F6 0.249(7) 0.070(3) 0.084(3) 0.040(2) -0.041(4) -0.033(3)
F7 0.097(4) 0.208(6) 0.195(6) -0.137(5) -0.059(4) 0.089(4)
F8 0.096(3) 0.090(3) 0.073(3) -0.030(2) -0.028(2) 0.004(2)
F9 0.216(6) 0.093(3) 0.096(4) 0.020(3) -0.001(4) -0.057(4)
F10 0.074(3) 0.122(4) 0.140(4) -0.054(3) -0.014(3) 0.032(3)
F11 0.100(3) 0.0517(19) 0.068(2) -0.0128(16) -0.027(2) 0.0054(18)
F12 0.236(6) 0.133(4) 0.070(3) -0.009(3) 0.043(3) -0.110(4)
N1 0.036(2) 0.048(2) 0.040(2) -0.0144(19) 0.0062(17) -0.0009(18)
N2 0.034(2) 0.046(2) 0.037(2) -0.0029(18) 0.0048(17) 0.0035(18)
C1 0.041(3) 0.064(3) 0.032(2) -0.012(2) 0.012(2) -0.002(2)
C2 0.043(3) 0.081(4) 0.030(2) -0.007(2) 0.003(2) -0.003(3)
C3 0.037(2) 0.032(2) 0.030(2) 0.0023(17) -0.0014(17) -0.0025(17)
C4 0.090(5) 0.064(4) 0.033(3) 0.001(2) -0.005(3) 0.036(3)
C5 0.102(5) 0.082(4) 0.052(4) 0.010(3) -0.004(4) 0.051(4)
C6 0.075(4) 0.071(4) 0.043(3) 0.019(3) -0.008(3) 0.009(3)
C7 0.084(5) 0.086(4) 0.031(3) 0.007(3) -0.004(3) 0.014(4)
C8 0.062(3) 0.064(3) 0.032(3) 0.000(2) 0.001(2) 0.015(3)
C9 0.041(2) 0.035(2) 0.031(2) -0.0017(18) 0.0059(18) -0.0015(18)
C10 0.044(3) 0.040(2) 0.034(2) -0.003(2) 0.0033(19) -0.0029(19)
C11 0.048(3) 0.051(3) 0.047(3) -0.002(2) 0.008(2) -0.010(2)
C12 0.069(4) 0.047(3) 0.040(3) -0.004(2) 0.013(3) -0.023(3)
C13 0.068(4) 0.035(2) 0.043(3) 0.002(2) 0.010(3) -0.001(2)
C14 0.048(3) 0.040(3) 0.042(3) 0.000(2) 0.007(2) 0.006(2)
C15 0.041(2) 0.038(2) 0.033(2) -0.0075(19) 0.0082(19) 0.0057(18)
C16 0.037(2) 0.048(3) 0.031(2) 0.0029(19) 0.0098(18) -0.0026(19)
C17 0.033(2) 0.037(2) 0.028(2) 0.0030(17) 0.0004(17) 0.0071(17)
C18 0.037(3) 0.042(3) 0.055(3) 0.009(2) 0.006(2) 0.008(2)
C19 0.060(3) 0.045(3) 0.056(3) 0.014(2) 0.006(3) 0.003(2)
C20 0.060(3) 0.042(3) 0.049(3) -0.002(2) -0.013(3) 0.015(2)
C21 0.040(3) 0.052(3) 0.064(3) -0.008(3) -0.005(2) 0.018(2)
C22 0.036(2) 0.046(3) 0.044(3) -0.003(2) 0.004(2) 0.005(2)
C23 0.027(2) 0.042(2) 0.034(2) 0.0008(19) 0.0046(17) 0.0047(17)
C24 0.052(3) 0.044(3) 0.033(2) 0.009(2) -0.002(2) -0.007(2)
C25 0.057(3) 0.049(3) 0.052(3) 0.011(2) 0.002(3) -0.011(2)
C26 0.037(3) 0.043(3) 0.063(3) -0.004(2) 0.004(2) -0.008(2)
C27 0.029(2) 0.057(3) 0.044(3) -0.005(2) 0.001(2) 0.000(2)
C28 0.033(2) 0.046(3) 0.040(2) 0.008(2) 0.0033(19) -0.0017(19)
C29 0.037(3) 0.058(3) 0.042(3) -0.008(2) 0.017(2) 0.003(2)
C30 0.043(3) 0.063(3) 0.033(2) -0.004(2) 0.012(2) 0.000(2)
C31 0.047(3) 0.032(2) 0.034(2) 0.0013(18) -0.004(2) -0.0025(19)
C32 0.063(3) 0.048(3) 0.033(2) 0.003(2) -0.001(2) -0.014(2)
C33 0.090(5) 0.056(3) 0.038(3) 0.015(3) -0.015(3) -0.019(3)
C34 0.089(5) 0.042(3) 0.066(4) 0.018(3) -0.035(4) -0.012(3)
C35 0.068(4) 0.046(3) 0.065(4) 0.000(3) -0.026(3) 0.007(3)
C36 0.046(3) 0.039(3) 0.046(3) -0.002(2) -0.011(2) 0.005(2)
C37 0.049(3) 0.032(2) 0.044(3) -0.002(2) 0.018(2) 0.0035(19)
C38 0.062(3) 0.042(3) 0.049(3) 0.001(2) 0.009(3) -0.009(2)
C39 0.067(4) 0.057(3) 0.063(4) 0.001(3) 0.017(3) -0.018(3)
C40 0.068(4) 0.045(3) 0.084(4) -0.011(3) 0.046(4) -0.011(3)
C41 0.078(4) 0.035(3) 0.098(5) 0.014(3) 0.039(4) 0.010(3)
C42 0.071(4) 0.033(3) 0.072(4) 0.009(3) 0.015(3) 0.013(2)
C43 0.048(3) 0.041(2) 0.039(3) 0.000(2) 0.013(2) 0.005(2)
C44 0.038(3) 0.060(3) 0.043(3) 0.013(2) 0.014(2) 0.006(2)
C45 0.042(3) 0.038(2) 0.044(3) 0.010(2) 0.017(2) 0.0041(19)
C46 0.052(3) 0.046(3) 0.059(3) 0.012(2) 0.017(3) 0.006(2)
C47 0.080(4) 0.042(3) 0.068(4) 0.014(3) 0.033(3) 0.013(3)
C48 0.076(4) 0.039(3) 0.071(4) -0.005(3) 0.044(3) -0.005(3)
C49 0.051(3) 0.058(3) 0.075(4) -0.009(3) 0.015(3) -0.006(3)
C50 0.049(3) 0.043(3) 0.063(3) 0.009(2) 0.006(3) 0.004(2)
C51 0.040(2) 0.032(2) 0.044(3) 0.0008(19) 0.002(2) 0.0024(18)
C52 0.053(3) 0.048(3) 0.059(3) 0.019(3) 0.004(3) 0.008(2)
C53 0.084(5) 0.048(3) 0.070(4) 0.016(3) -0.008(4) 0.003(3)
C54 0.075(4) 0.051(3) 0.079(5) -0.001(3) -0.030(4) 0.024(3)
C55 0.047(3) 0.060(4) 0.079(4) -0.024(3) -0.020(3) 0.021(3)
C56 0.035(2) 0.047(3) 0.053(3) -0.004(2) -0.002(2) 0.004(2)

loop_
_atom_type_symbol
_atom_type_description
_atom_type_scat_dispersion_real
_atom_type_scat_dispersion_imag
_atom_type_scat_source
C C 0.0033 0.0016 'International Tables Vol C Tables 4.2.6.8 and 6.1.1.4'
H H 0.0000 0.0000 'International Tables Vol C Tables 4.2.6.8 and 6.1.1.4'
F F 0.0171 0.0103 'International Tables Vol C Tables 4.2.6.8 and 6.1.1.4'
N N 0.0061 0.0033 'International Tables Vol C Tables 4.2.6.8 and 6.1.1.4'
P P 0.1023 0.0942 'International Tables Vol C Tables 4.2.6.8 and 6.1.1.4'
S S 0.1246 0.1234 'International Tables Vol C Tables 4.2.6.8 and 6.1.1.4'
Ni Ni 0.3393 1.1124 'International Tables Vol C Tables 4.2.6.8 and 6.1.1.4'

loop_
_geom_angle_atom_site_label_1
_geom_angle_atom_site_label_2
_geom_angle_atom_site_label_3
_geom_angle
N1 Ni1 P1 173.12(15)
N1 Ni1 P2 95.46(13)
P1 Ni1 P2 86.50(5)
N1 Ni1 S1 89.46(13)
P1 Ni1 S1 90.20(5)
P2 Ni1 S1 165.71(5)
N2 Ni2 P3 167.49(14)
N2 Ni2 S2 89.94(13)
P3 Ni2 S2 89.41(5)
N2 Ni2 P4 95.73(13)
P3 Ni2 P4 87.60(5)
S2 Ni2 P4 166.80(5)
C1 S1 Ni1 98.27(16)
C29 S2 Ni2 97.76(16)
C9 P1 C3 107.3(2)
C9 P1 C15 106.4(2)
C3 P1 C15 106.5(2)
C9 P1 Ni1 116.48(15)
C3 P1 Ni1 110.10(14)
C15 P1 Ni1 109.54(15)
C23 P2 C17 106.0(2)
C23 P2 C16 108.0(2)
C17 P2 C16 105.2(2)
C23 P2 Ni1 121.43(14)
C17 P2 Ni1 105.63(14)
C16 P2 Ni1 109.37(15)
C37 P3 C31 106.8(2)
C37 P3 C43 105.1(2)
C31 P3 C43 106.6(2)
C37 P3 Ni2 119.86(16)
C31 P3 Ni2 109.21(15)
C43 P3 Ni2 108.55(17)
C45 P4 C51 107.2(2)
C45 P4 C44 107.7(2)
C51 P4 C44 105.5(2)
C45 P4 Ni2 117.88(15)
C51 P4 Ni2 109.21(16)
C44 P4 Ni2 108.62(17)
F3 P5 F6 91.8(4)
F3 P5 F4 91.4(2)
F6 P5 F4 91.5(3)
F3 P5 F1 93.2(4)
F6 P5 F1 173.4(3)
F4 P5 F1 92.7(2)
F3 P5 F5 179.0(3)
F6 P5 F5 88.9(3)
F4 P5 F5 89.2(2)
F1 P5 F5 86.1(3)
F3 P5 F2 89.3(2)
F6 P5 F2 89.7(2)
F4 P5 F2 178.6(2)
F1 P5 F2 86.0(2)
F5 P5 F2 90.03(19)
F7 P6 F12 95.7(4)
F7 P6 F9 88.6(4)
F12 P6 F9 175.5(4)
F7 P6 F10 175.9(4)
F12 P6 F10 88.4(3)
F9 P6 F10 87.3(3)
F7 P6 F8 91.2(2)
F12 P6 F8 90.9(3)
F9 P6 F8 90.4(3)
F10 P6 F8 88.3(2)
F7 P6 F11 89.9(2)
F12 P6 F11 88.8(2)
F9 P6 F11 89.9(3)
F10 P6 F11 90.6(2)
F8 P6 F11 178.9(2)
C2 N1 Ni1 112.7(3)
C2 N1 H1 114(4)
Ni1 N1 H1 115(3)
C2 N1 H2 107(3)
Ni1 N1 H2 107(3)
H1 N1 H2 100(4)
C30 N2 Ni2 113.8(3)
C30 N2 H3 109(3)
Ni2 N2 H3 115(3)
C30 N2 H4 104(4)
Ni2 N2 H4 106(4)
H3 N2 H4 109(5)
C2 C1 S1 109.5(3)
C2 C1 H1B 109.8
S1 C1 H1B 109.8
C2 C1 H1C 109.8
S1 C1 H1C 109.8
H1B C1 H1C 108.2
N1 C2 C1 107.5(4)
N1 C2 H2B 110.2
C1 C2 H2B 110.2
N1 C2 H2C 110.2
C1 C2 H2C 110.2
H2B C2 H2C 108.5
C4 C3 C8 118.4(4)
C4 C3 P1 119.7(4)
C8 C3 P1 121.9(4)
C3 C4 C5 120.9(5)
C3 C4 H4A 119.6
C5 C4 H4A 119.6
C6 C5 C4 120.9(6)
C6 C5 H5A 119.6
C4 C5 H5A 119.6
C5 C6 C7 118.9(5)
C5 C6 H6A 120.5
C7 C6 H6A 120.5
C6 C7 C8 121.1(5)
C6 C7 H7A 119.4
C8 C7 H7A 119.4
C7 C8 C3 119.8(5)
C7 C8 H8A 120.1
C3 C8 H8A 120.1
C10 C9 C14 118.8(4)
C10 C9 P1 120.4(3)
C14 C9 P1 120.4(4)
C11 C10 C9 120.2(5)
C11 C10 H10A 119.9
C9 C10 H10A 119.9
C12 C11 C10 120.8(5)
C12 C11 H11A 119.6
C10 C11 H11A 119.6
C11 C12 C13 119.7(5)
C11 C12 H12A 120.2
C13 C12 H12A 120.2
C14 C13 C12 119.5(5)
C14 C13 H13A 120.3
C12 C13 H13A 120.3
C13 C14 C9 121.0(5)
C13 C14 H14A 119.5
C9 C14 H14A 119.5
C16 C15 P1 107.5(3)
C16 C15 H15A 110.2
P1 C15 H15A 110.2
C16 C15 H15B 110.2
P1 C15 H15B 110.2
H15A C15 H15B 108.5
C15 C16 P2 106.6(3)
C15 C16 H16A 110.4
P2 C16 H16A 110.4
C15 C16 H16B 110.4
P2 C16 H16B 110.4
H16A C16 H16B 108.6
C22 C17 C18 118.9(4)
C22 C17 P2 121.8(3)
C18 C17 P2 119.3(3)
C19 C18 C17 120.5(5)
C19 C18 H18A 119.7
C17 C18 H18A 119.7
C20 C19 C18 120.2(5)
C20 C19 H19A 119.9
C18 C19 H19A 119.9
C19 C20 C21 119.5(5)
C19 C20 H20A 120.3
C21 C20 H20A 120.3
C22 C21 C20 120.5(5)
C22 C21 H21A 119.7
C20 C21 H21A 119.7
C21 C22 C17 120.4(5)
C21 C22 H22A 119.8
C17 C22 H22A 119.8
C24 C23 C28 118.2(4)
C24 C23 P2 122.3(4)
C28 C23 P2 119.3(3)
C25 C24 C23 120.8(5)
C25 C24 H24A 119.6
C23 C24 H24A 119.6
C26 C25 C24 120.2(5)
C26 C25 H25A 119.9
C24 C25 H25A 119.9
C25 C26 C27 120.1(5)
C25 C26 H26A 120.0
C27 C26 H26A 120.0
C28 C27 C26 119.9(5)
C28 C27 H27A 120.1
C26 C27 H27A 120.1
C27 C28 C23 120.8(4)
C27 C28 H28A 119.6
C23 C28 H28A 119.6
C30 C29 S2 109.5(3)
C30 C29 H29A 109.8
S2 C29 H29A 109.8
C30 C29 H29B 109.8
S2 C29 H29B 109.8
H29A C29 H29B 108.2
N2 C30 C29 107.1(4)
N2 C30 H30A 110.3
C29 C30 H30A 110.3
N2 C30 H30B 110.3
C29 C30 H30B 110.3
H30A C30 H30B 108.5
C36 C31 C32 119.6(5)
C36 C31 P3 118.6(4)
C32 C31 P3 121.8(4)
C33 C32 C31 119.6(6)
C33 C32 H32A 120.2
C31 C32 H32A 120.2
C34 C33 C32 120.8(6)
C34 C33 H33A 119.6
C32 C33 H33A 119.6
C33 C34 C35 120.1(5)
C33 C34 H34A 120.0
C35 C34 H34A 120.0
C34 C35 C36 119.7(6)
C34 C35 H35A 120.1
C36 C35 H35A 120.1
C31 C36 C35 120.1(5)
C31 C36 H36A 119.9
C35 C36 H36A 119.9
C42 C37 C38 119.2(5)
C42 C37 P3 118.1(4)
C38 C37 P3 122.7(4)
C39 C38 C37 120.4(5)
C39 C38 H38A 119.8
C37 C38 H38A 119.8
C40 C39 C38 119.8(6)
C40 C39 H39A 120.1
C38 C39 H39A 120.1
C41 C40 C39 120.7(5)
C41 C40 H40A 119.6
C39 C40 H40A 119.6
C40 C41 C42 120.3(6)
C40 C41 H41A 119.8
C42 C41 H41A 119.8
C37 C42 C41 119.6(6)
C37 C42 H42A 120.2
C41 C42 H42A 120.2
C44 C43 P3 107.7(3)
C44 C43 H43A 110.2
P3 C43 H43A 110.2
C44 C43 H43B 110.2
P3 C43 H43B 110.2
H43A C43 H43B 108.5
C43 C44 P4 107.4(3)
C43 C44 H44A 110.2
P4 C44 H44A 110.2
C43 C44 H44B 110.2
P4 C44 H44B 110.2
H44A C44 H44B 108.5
C50 C45 C46 119.3(5)
C50 C45 P4 123.7(4)
C46 C45 P4 117.0(4)
C47 C46 C45 120.3(6)
C47 C46 H46A 119.9
C45 C46 H46A 119.9
C46 C47 C48 120.5(5)
C46 C47 H47A 119.7
C48 C47 H47A 119.7
C49 C48 C47 119.7(5)
C49 C48 H48A 120.1
C47 C48 H48A 120.1
C48 C49 C50 120.6(6)
C48 C49 H49A 119.7
C50 C49 H49A 119.7
C49 C50 C45 119.6(5)
C49 C50 H50A 120.2
C45 C50 H50A 120.2
C52 C51 C56 119.4(5)
C52 C51 P4 119.7(4)
C56 C51 P4 121.0(4)
C51 C52 C53 120.7(6)
C51 C52 H52A 119.7
C53 C52 H52A 119.7
C54 C53 C52 120.3(6)
C54 C53 H53A 119.8
C52 C53 H53A 119.8
C53 C54 C55 119.5(6)
C53 C54 H54A 120.3
C55 C54 H54A 120.3
C54 C55 C56 121.4(6)
C54 C55 H55A 119.3
C56 C55 H55A 119.3
C55 C56 C51 118.7(5)
C55 C56 H56A 120.7
C51 C56 H56A 120.7

loop_
_geom_bond_atom_site_label_1
_geom_bond_atom_site_label_2
_geom_bond_distance
Ni1 N1 1.956(4)
Ni1 P1 2.1518(13)
Ni1 P2 2.1663(13)
Ni1 S1 2.1663(13)
Ni2 N2 1.948(4)
Ni2 P3 2.1406(14)
Ni2 S2 2.1591(13)
Ni2 P4 2.1719(14)
S1 C1 1.821(5)
S2 C29 1.826(5)
P1 C9 1.821(4)
P1 C3 1.825(4)
P1 C15 1.835(4)
P2 C23 1.809(5)
P2 C17 1.816(4)
P2 C16 1.836(4)
P3 C37 1.814(5)
P3 C31 1.835(5)
P3 C43 1.836(5)
P4 C45 1.814(5)
P4 C51 1.821(5)
P4 C44 1.827(5)
P5 F3 1.543(4)
P5 F6 1.547(4)
P5 F4 1.582(3)
P5 F1 1.584(4)
P5 F5 1.592(4)
P5 F2 1.613(3)
P6 F7 1.527(4)
P6 F12 1.540(4)
P6 F9 1.575(5)
P6 F10 1.578(4)
P6 F8 1.583(4)
P6 F11 1.611(3)
N1 C2 1.494(6)
N1 H1 0.90(6)
N1 H2 0.87(5)
N2 C30 1.497(6)
N2 H3 0.89(5)
N2 H4 0.87(7)
C1 C2 1.504(7)
C1 H1B 0.9900
C1 H1C 0.9900
C2 H2B 0.9900
C2 H2C 0.9900
C3 C4 1.376(7)
C3 C8 1.388(6)
C4 C5 1.382(7)
C4 H4A 0.9500
C5 C6 1.355(8)
C5 H5A 0.9500
C6 C7 1.374(8)
C6 H6A 0.9500
C7 C8 1.385(7)
C7 H7A 0.9500
C8 H8A 0.9500
C9 C10 1.386(6)
C9 C14 1.393(6)
C10 C11 1.383(6)
C10 H10A 0.9500
C11 C12 1.375(7)
C11 H11A 0.9500
C12 C13 1.394(8)
C12 H12A 0.9500
C13 C14 1.381(7)
C13 H13A 0.9500
C14 H14A 0.9500
C15 C16 1.518(6)
C15 H15A 0.9900
C15 H15B 0.9900
C16 H16A 0.9900
C16 H16B 0.9900
C17 C22 1.390(6)
C17 C18 1.394(6)
C18 C19 1.385(7)
C18 H18A 0.9500
C19 C20 1.383(8)
C19 H19A 0.9500
C20 C21 1.387(8)
C20 H20A 0.9500
C21 C22 1.383(7)
C21 H21A 0.9500
C22 H22A 0.9500
C23 C24 1.390(6)
C23 C28 1.407(6)
C24 C25 1.384(7)
C24 H24A 0.9500
C25 C26 1.380(7)
C25 H25A 0.9500
C26 C27 1.387(7)
C26 H26A 0.9500
C27 C28 1.379(7)
C27 H27A 0.9500
C28 H28A 0.9500
C29 C30 1.511(7)
C29 H29A 0.9900
C29 H29B 0.9900
C30 H30A 0.9900
C30 H30B 0.9900
C31 C36 1.386(6)
C31 C32 1.397(6)
C32 C33 1.383(7)
C32 H32A 0.9500
C33 C34 1.374(9)
C33 H33A 0.9500
C34 C35 1.383(9)
C34 H34A 0.9500
C35 C36 1.397(7)
C35 H35A 0.9500
C36 H36A 0.9500
C37 C42 1.385(7)
C37 C38 1.395(7)
C38 C39 1.386(7)
C38 H38A 0.9500
C39 C40 1.369(9)
C39 H39A 0.9500
C40 C41 1.367(9)
C40 H40A 0.9500
C41 C42 1.398(8)
C41 H41A 0.9500
C42 H42A 0.9500
C43 C44 1.525(7)
C43 H43A 0.9900
C43 H43B 0.9900
C44 H44A 0.9900
C44 H44B 0.9900
C45 C50 1.391(7)
C45 C46 1.394(7)
C46 C47 1.374(8)
C46 H46A 0.9500
C47 C48 1.382(9)
C47 H47A 0.9500
C48 C49 1.375(8)
C48 H48A 0.9500
C49 C50 1.391(7)
C49 H49A 0.9500
C50 H50A 0.9500
C51 C52 1.372(7)
C51 C56 1.402(6)
C52 C53 1.388(7)
C52 H52A 0.9500
C53 C54 1.366(9)
C53 H53A 0.9500
C54 C55 1.371(9)
C54 H54A 0.9500
C55 C56 1.390(8)
C55 H55A 0.9500
C56 H56A 0.9500
